data_7126067
loop_
_publ_author_name
'Reddy, Mandapati Bhargava'
'Anandhan, Ramasamy'

_publ_section_title
;
 Visible light initiated amino group ortho-directed copper(i)-catalysed
 aerobic oxidative C(sp)-S coupling reaction: synthesis of substituted
 2-phenylbenzothiazoles via thia-Wolff rearrangement.
;
_journal_issue 26
_journal_name_full 'Chemical communications (Cambridge, England)'
_journal_page_first 3781
_journal_page_last 3784
_journal_paper_doi 10.1039/d0cc00815j
_journal_volume 56
_journal_year 2020
_chemical_formula_moiety 'C14 H10 Cl N S'
_chemical_formula_sum 'C14 H10 Cl N S'
_chemical_formula_weight 259.74
_space_group_crystal_system monoclinic
_space_group_IT_number 14
_space_group_name_Hall '-P 2yn'
_space_group_name_H-M_alt 'P 1 21/n 1'
_atom_sites_solution_hydrogens geom
_audit_block_doi 10.5517/ccdc.csd.cc23hdfg
_audit_creation_method SHELXL-2016/4
_audit_update_record
;
2019-09-13 deposited with the CCDC.	2020-02-25 downloaded from the CCDC.
;
_cell_angle_alpha 90
_cell_angle_beta 92.333(10)
_cell_angle_gamma 90
_cell_formula_units_Z 4
_cell_length_a 7.9940(9)
_cell_length_b 5.8548(6)
_cell_length_c 25.946(2)
_cell_measurement_reflns_used 3648
_cell_measurement_temperature 293(2)
_cell_measurement_theta_max 31.224
_cell_measurement_theta_min 1.571
_cell_volume 1213.4(2)
_computing_molecular_graphics 'Olex2 (Dolomanov et al., 2009)'
_computing_publication_material 'Olex2 (Dolomanov et al., 2009)'
_computing_structure_refinement 'SHELXL-2014/7 (Sheldrick, 2014)'
_computing_structure_solution 'ShelXS (Sheldrick, 2008)'
_diffrn_ambient_temperature 293(2)
_diffrn_measured_fraction_theta_full 1.000
_diffrn_measured_fraction_theta_max 0.922
_diffrn_measurement_device_type 'Rigaku Saturn724'
_diffrn_measurement_method '\w and \f scan'
_diffrn_radiation_type MoK\a
_diffrn_radiation_wavelength 0.71073
_diffrn_reflns_av_R_equivalents 0.0763
_diffrn_reflns_av_unetI/netI 0.0683
_diffrn_reflns_Laue_measured_fraction_full 1.000
_diffrn_reflns_Laue_measured_fraction_max 0.922
_diffrn_reflns_limit_h_max 11
_diffrn_reflns_limit_h_min -11
_diffrn_reflns_limit_k_max 7
_diffrn_reflns_limit_k_min -8
_diffrn_reflns_limit_l_max 37
_diffrn_reflns_limit_l_min -37
_diffrn_reflns_number 16223
_diffrn_reflns_point_group_measured_fraction_full 1.000
_diffrn_reflns_point_group_measured_fraction_max 0.922
_diffrn_reflns_theta_full 25.242
_diffrn_reflns_theta_max 31.224
_diffrn_reflns_theta_min 1.571
_exptl_absorpt_coefficient_mu 0.460
_exptl_crystal_colour yellow
_exptl_crystal_density_diffrn 1.422
_exptl_crystal_description block
_exptl_crystal_F_000 536
_exptl_crystal_size_max 0.280
_exptl_crystal_size_mid 0.210
_exptl_crystal_size_min 0.170
_refine_diff_density_max 0.243
_refine_diff_density_min -0.281
_refine_diff_density_rms 0.062
_refine_ls_extinction_method none
_refine_ls_goodness_of_fit_ref 1.050
_refine_ls_hydrogen_treatment constr
_refine_ls_matrix_type full
_refine_ls_number_parameters 154
_refine_ls_number_reflns 3648
_refine_ls_number_restraints 0
_refine_ls_restrained_S_all 1.050
_refine_ls_R_factor_all 0.1275
_refine_ls_R_factor_gt 0.0675
_refine_ls_shift/su_max 0.000
_refine_ls_shift/su_mean 0.000
_refine_ls_structure_factor_coef Fsqd
_refine_ls_weighting_details 'w=1/[\s^2^(Fo^2^)+(0.0639P)^2^+0.3005P] where P=(Fo^2^+2Fc^2^)/3'
_refine_ls_weighting_scheme calc
_refine_ls_wR_factor_gt 0.1397
_refine_ls_wR_factor_ref 0.1724
_reflns_Friedel_coverage 0.000
_reflns_number_gt 2112
_reflns_number_total 3648
_reflns_threshold_expression 'I > 2\s(I)'
_cod_data_source_file d0cc00815j2.cif
_cod_data_source_block shelx
_cod_depositor_comments 'Adding full bibliography for 7126067.cif.'
_cod_original_sg_symbol_H-M 'P 21/n'
_cod_database_code 7126067
_shelx_shelxl_version_number 2016/4
_shelx_space_group_comment
;
The symmetry employed for this shelxl refinement is uniquely defined
by the following loop, which should always be used as a source of
symmetry information in preference to the above space-group names.
They are only intended as comments.
;
_shelx_estimated_absorpt_t_min 0.882
_shelx_estimated_absorpt_t_max 0.926

loop_
_space_group_symop_operation_xyz
'x, y, z'
'-x+1/2, y+1/2, -z+1/2'
'-x, -y, -z'
'x-1/2, -y-1/2, z-1/2'

loop_
_atom_site_label
_atom_site_type_symbol
_atom_site_fract_x
_atom_site_fract_y
_atom_site_fract_z
_atom_site_U_iso_or_equiv
_atom_site_adp_type
_atom_site_occupancy
_atom_site_site_symmetry_order
_atom_site_calc_flag
_atom_site_refinement_flags_posn
_atom_site_refinement_flags_adp
_atom_site_refinement_flags_occupancy
_atom_site_disorder_assembly
_atom_site_disorder_group
S1 S 0.00287(10) 0.88474(13) 0.15574(3) 0.0529(3) Uani 1 1 d . . . . .
CL1 Cl -0.39317(10) 1.82632(14) -0.08456(3) 0.0605(3) Uani 1 1 d . . . . .
C1 C -0.0137(3) 1.0169(4) 0.21708(10) 0.0405(6) Uani 1 1 d . . . . .
C9 C -0.1852(3) 1.3587(5) 0.04007(10) 0.0425(6) Uani 1 1 d . . . . .
C12 C -0.3115(3) 1.6463(5) -0.03651(10) 0.0432(6) Uani 1 1 d . . . . .
C2 C -0.0975(3) 0.8979(5) 0.25435(11) 0.0459(7) Uani 1 1 d . . . . .
H2 H -0.151092 0.761649 0.245506 0.055 Uiso 1 1 calc R U . . .
N1 N 0.1563(3) 1.3415(4) 0.19413(10) 0.0599(7) Uani 1 1 d . . . . .
H1A H 0.206340 1.466549 0.202844 0.072 Uiso 1 1 calc R U . . .
H1B H 0.161560 1.290808 0.163126 0.072 Uiso 1 1 calc R U . . .
C7 C -0.0740(3) 1.0816(5) 0.11375(11) 0.0477(7) Uani 1 1 d . . . . .
C6 C 0.0682(3) 1.2229(5) 0.22967(10) 0.0409(6) Uani 1 1 d . . . . .
C5 C 0.0580(3) 1.3019(5) 0.28017(11) 0.0484(7) Uani 1 1 d . . . . .
H5 H 0.108697 1.439773 0.289421 0.058 Uiso 1 1 calc R U . . .
C13 C -0.2414(4) 1.4414(5) -0.04999(10) 0.0475(7) Uani 1 1 d . . . . .
H13 H -0.237478 1.399232 -0.084478 0.057 Uiso 1 1 calc R U . . .
C14 C -0.1771(3) 1.2995(5) -0.01178(11) 0.0480(7) Uani 1 1 d . . . . .
H14 H -0.127549 1.162124 -0.020707 0.058 Uiso 1 1 calc R U . . .
C11 C -0.3193(3) 1.7109(5) 0.01431(10) 0.0476(7) Uani 1 1 d . . . . .
H11 H -0.367175 1.849870 0.022854 0.057 Uiso 1 1 calc R U . . .
C10 C -0.2558(4) 1.5681(5) 0.05240(11) 0.0486(7) Uani 1 1 d . . . . .
H10 H -0.259976 1.611898 0.086776 0.058 Uiso 1 1 calc R U . . .
C3 C -0.1030(3) 0.9775(6) 0.30430(11) 0.0527(7) Uani 1 1 d . . . . .
H3 H -0.158111 0.895811 0.329232 0.063 Uiso 1 1 calc R U . . .
C4 C -0.0245(4) 1.1817(6) 0.31625(12) 0.0554(8) Uani 1 1 d . . . . .
H4 H -0.027911 1.238484 0.349660 0.066 Uiso 1 1 calc R U . . .
C8 C -0.1226(3) 1.2076(5) 0.08007(11) 0.0490(7) Uani 1 1 d . . . . .

loop_
_atom_site_aniso_label
_atom_site_aniso_U_11
_atom_site_aniso_U_22
_atom_site_aniso_U_33
_atom_site_aniso_U_23
_atom_site_aniso_U_13
_atom_site_aniso_U_12
S1 0.0697(5) 0.0447(5) 0.0439(4) -0.0013(3) -0.0051(4) 0.0095(3)
CL1 0.0717(5) 0.0595(5) 0.0498(5) 0.0116(4) -0.0035(4) 0.0068(4)
C1 0.0402(14) 0.0373(14) 0.0433(14) 0.0055(12) -0.0050(11) 0.0030(11)
C9 0.0418(14) 0.0469(17) 0.0387(15) 0.0030(12) -0.0015(12) -0.0066(11)
C12 0.0434(14) 0.0455(17) 0.0407(15) 0.0019(12) 0.0002(12) -0.0064(11)
C2 0.0461(15) 0.0379(15) 0.0529(17) 0.0056(13) -0.0073(13) -0.0026(11)
N1 0.0659(16) 0.0544(17) 0.0594(17) 0.0040(12) 0.0004(13) -0.0215(12)
C7 0.0498(16) 0.0510(18) 0.0418(15) -0.0035(13) -0.0040(12) -0.0035(13)
C6 0.0386(13) 0.0385(15) 0.0451(15) 0.0065(12) -0.0055(11) 0.0001(11)
C5 0.0460(15) 0.0423(16) 0.0562(18) -0.0050(14) -0.0083(13) 0.0017(12)
C13 0.0568(17) 0.0528(18) 0.0328(13) -0.0038(13) 0.0015(12) 0.0015(14)
C14 0.0527(16) 0.0449(16) 0.0467(16) -0.0038(13) 0.0032(13) 0.0039(13)
C11 0.0540(16) 0.0451(16) 0.0443(16) -0.0024(13) 0.0081(13) 0.0024(13)
C10 0.0595(17) 0.0514(18) 0.0349(14) -0.0029(13) 0.0021(12) -0.0029(14)
C3 0.0502(17) 0.062(2) 0.0462(17) 0.0105(15) 0.0018(13) -0.0022(14)
C4 0.0551(18) 0.067(2) 0.0436(16) -0.0055(15) -0.0019(14) 0.0050(15)
C8 0.0503(16) 0.0524(18) 0.0441(16) -0.0021(14) 0.0010(13) -0.0049(13)

loop_
_atom_type_symbol
_atom_type_description
_atom_type_scat_dispersion_real
_atom_type_scat_dispersion_imag
_atom_type_scat_source
C C 0.0033 0.0016 'International Tables Vol C Tables 4.2.6.8 and 6.1.1.4'
H H 0.0000 0.0000 'International Tables Vol C Tables 4.2.6.8 and 6.1.1.4'
Cl Cl 0.1484 0.1585 'International Tables Vol C Tables 4.2.6.8 and 6.1.1.4'
N N 0.0061 0.0033 'International Tables Vol C Tables 4.2.6.8 and 6.1.1.4'
S S 0.1246 0.1234 'International Tables Vol C Tables 4.2.6.8 and 6.1.1.4'

loop_
_geom_angle_atom_site_label_1
_geom_angle_atom_site_label_2
_geom_angle_atom_site_label_3
_geom_angle
_geom_angle_site_symmetry_1
_geom_angle_site_symmetry_3
_geom_angle_publ_flag
C7 S1 C1 104.02(13) . . ?
C2 C1 C6 120.2(2) . . ?
C2 C1 S1 117.5(2) . . ?
C6 C1 S1 122.0(2) . . ?
C10 C9 C14 118.4(3) . . ?
C10 C9 C8 120.5(3) . . ?
C14 C9 C8 121.0(3) . . ?
C13 C12 C11 121.2(3) . . ?
C13 C12 CL1 119.4(2) . . ?
C11 C12 CL1 119.4(2) . . ?
C3 C2 C1 121.4(3) . . ?
C3 C2 H2 119.3 . . ?
C1 C2 H2 119.3 . . ?
C6 N1 H1A 120.0 . . ?
C6 N1 H1B 120.0 . . ?
H1A N1 H1B 120.0 . . ?
C8 C7 S1 173.4(3) . . ?
N1 C6 C5 121.0(3) . . ?
N1 C6 C1 121.7(2) . . ?
C5 C6 C1 117.3(2) . . ?
C4 C5 C6 121.5(3) . . ?
C4 C5 H5 119.3 . . ?
C6 C5 H5 119.3 . . ?
C12 C13 C14 119.2(3) . . ?
C12 C13 H13 120.4 . . ?
C14 C13 H13 120.4 . . ?
C13 C14 C9 121.0(3) . . ?
C13 C14 H14 119.5 . . ?
C9 C14 H14 119.5 . . ?
C12 C11 C10 119.5(3) . . ?
C12 C11 H11 120.3 . . ?
C10 C11 H11 120.3 . . ?
C11 C10 C9 120.7(3) . . ?
C11 C10 H10 119.6 . . ?
C9 C10 H10 119.6 . . ?
C4 C3 C2 118.2(3) . . ?
C4 C3 H3 120.9 . . ?
C2 C3 H3 120.9 . . ?
C5 C4 C3 121.5(3) . . ?
C5 C4 H4 119.3 . . ?
C3 C4 H4 119.3 . . ?
C7 C8 C9 178.5(3) . . ?

loop_
_geom_bond_atom_site_label_1
_geom_bond_atom_site_label_2
_geom_bond_distance
_geom_bond_site_symmetry_2
_geom_bond_publ_flag
S1 C7 1.684(3) . ?
S1 C1 1.780(3) . ?
CL1 C12 1.739(3) . ?
C1 C2 1.386(4) . ?
C1 C6 1.405(4) . ?
C9 C10 1.392(4) . ?
C9 C14 1.393(4) . ?
C9 C8 1.438(4) . ?
C12 C13 1.375(4) . ?
C12 C11 1.376(4) . ?
C2 C3 1.380(4) . ?
C2 H2 0.9300 . ?
N1 C6 1.372(3) . ?
N1 H1A 0.8600 . ?
N1 H1B 0.8600 . ?
C7 C8 1.196(4) . ?
C6 C5 1.395(4) . ?
C5 C4 1.363(4) . ?
C5 H5 0.9300 . ?
C13 C14 1.377(4) . ?
C13 H13 0.9300 . ?
C14 H14 0.9300 . ?
C11 C10 1.376(4) . ?
C11 H11 0.9300 . ?
C10 H10 0.9300 . ?
C3 C4 1.379(4) . ?
C3 H3 0.9300 . ?
C4 H4 0.9300 . ?

loop_
_geom_torsion_atom_site_label_1
_geom_torsion_atom_site_label_2
_geom_torsion_atom_site_label_3
_geom_torsion_atom_site_label_4
_geom_torsion
_geom_torsion_site_symmetry_1
_geom_torsion_site_symmetry_2
_geom_torsion_site_symmetry_3
_geom_torsion_site_symmetry_4
_geom_torsion_publ_flag
C7 S1 C1 C2 126.3(2) . . . . ?
C7 S1 C1 C6 -60.0(2) . . . . ?
C6 C1 C2 C3 0.1(4) . . . . ?
S1 C1 C2 C3 173.9(2) . . . . ?
C2 C1 C6 N1 178.1(2) . . . . ?
S1 C1 C6 N1 4.5(4) . . . . ?
C2 C1 C6 C5 -1.3(4) . . . . ?
S1 C1 C6 C5 -174.85(19) . . . . ?
N1 C6 C5 C4 -177.8(3) . . . . ?
C1 C6 C5 C4 1.6(4) . . . . ?
C11 C12 C13 C14 -0.4(4) . . . . ?
CL1 C12 C13 C14 -179.9(2) . . . . ?
C12 C13 C14 C9 1.3(4) . . . . ?
C10 C9 C14 C13 -1.8(4) . . . . ?
C8 C9 C14 C13 178.2(3) . . . . ?
C13 C12 C11 C10 0.1(4) . . . . ?
CL1 C12 C11 C10 179.6(2) . . . . ?
C12 C11 C10 C9 -0.6(4) . . . . ?
C14 C9 C10 C11 1.4(4) . . . . ?
C8 C9 C10 C11 -178.5(3) . . . . ?
C1 C2 C3 C4 0.9(4) . . . . ?
C6 C5 C4 C3 -0.6(4) . . . . ?
C2 C3 C4 C5 -0.6(4) . . . . ?
